data_4516908
loop_
_publ_author_name
'Oruganti, Madhavi'
'Nechipadappu, Sunil Kumar'
'Khade, Pavan A.'
'Trivedi, Darshak R.'

_publ_section_title
;
 Solid-State Versatility of the Molecular Salts/Cocrystals of
 2-Chloro-4-nitrobenzoic Acid: A Case Study on Halogen Bonds.
;
_journal_issue 10
_journal_name_full 'ACS omega'
_journal_page_first 7146
_journal_page_last 7162
_journal_paper_doi 10.1021/acsomega.7b00878
_journal_volume 2
_journal_year 2017
_chemical_formula_moiety 'C14 H11 Cl N4 O4'
_chemical_formula_sum 'C14 H11 Cl N4 O4'
_chemical_formula_weight 334.72
_space_group_IT_number 14
_space_group_name_Hall '-P 2ybc'
_space_group_name_H-M_alt 'P 1 21/c 1'
_symmetry_cell_setting monoclinic
_symmetry_space_group_name_H-M 'P 1 21/c 1'
_atom_sites_solution_hydrogens geom
_atom_sites_solution_primary direct
_atom_sites_solution_secondary difmap
_audit_creation_method SHELXL-97
_cell_angle_alpha 90.00
_cell_angle_beta 109.7900(10)
_cell_angle_gamma 90.00
_cell_formula_units_Z 4
_cell_length_a 11.7902(5)
_cell_length_b 11.3110(5)
_cell_length_c 12.3892(6)
_cell_measurement_reflns_used 2440
_cell_measurement_temperature 296(2)
_cell_measurement_theta_max 26.37
_cell_measurement_theta_min 1.84
_cell_volume 1554.63(12)
_computing_structure_refinement 'SHELXL-97 (Sheldrick, 2008)'
_computing_structure_solution 'SHELXS-97 (Sheldrick, 2008)'
_diffrn_ambient_temperature 296(2)
_diffrn_measured_fraction_theta_full 1.000
_diffrn_measured_fraction_theta_max 1.000
_diffrn_measurement_device_type apexIIduo
_diffrn_radiation_monochromator graphite
_diffrn_radiation_source 'fine-focus sealed tube'
_diffrn_radiation_type MoK\a
_diffrn_radiation_wavelength 0.71073
_diffrn_reflns_av_R_equivalents 0.0226
_diffrn_reflns_av_sigmaI/netI 0.0205
_diffrn_reflns_limit_h_max 14
_diffrn_reflns_limit_h_min -14
_diffrn_reflns_limit_k_max 14
_diffrn_reflns_limit_k_min -14
_diffrn_reflns_limit_l_max 15
_diffrn_reflns_limit_l_min -15
_diffrn_reflns_number 15068
_diffrn_reflns_theta_full 26.37
_diffrn_reflns_theta_max 26.37
_diffrn_reflns_theta_min 1.84
_exptl_absorpt_coefficient_mu 0.271
_exptl_absorpt_correction_type none
_exptl_crystal_density_diffrn 1.430
_exptl_crystal_density_method 'not measured'
_exptl_crystal_description plate
_exptl_crystal_F_000 688
_exptl_crystal_size_max 0.30
_exptl_crystal_size_mid 0.23
_exptl_crystal_size_min 0.12
_refine_diff_density_max 0.447
_refine_diff_density_min -0.490
_refine_diff_density_rms 0.042
_refine_ls_extinction_method none
_refine_ls_goodness_of_fit_ref 1.525
_refine_ls_hydrogen_treatment mixed
_refine_ls_matrix_type full
_refine_ls_number_parameters 224
_refine_ls_number_reflns 3181
_refine_ls_number_restraints 57
_refine_ls_restrained_S_all 1.511
_refine_ls_R_factor_all 0.0661
_refine_ls_R_factor_gt 0.0495
_refine_ls_shift/su_max 0.000
_refine_ls_shift/su_mean 0.000
_refine_ls_structure_factor_coef Fsqd
_refine_ls_weighting_details 'calc w=1/[\s^2^(Fo^2^)+(0.0585P)^2^+0.0000P] where P=(Fo^2^+2Fc^2^)/3'
_refine_ls_weighting_scheme calc
_refine_ls_wR_factor_gt 0.1360
_refine_ls_wR_factor_ref 0.1422
_reflns_number_gt 2440
_reflns_number_total 3181
_reflns_threshold_expression >2sigma(I)
_cod_data_source_file ao7b00878_si_002.cif
_cod_data_source_block CCDC_961168_2c4n.e
_cod_depositor_comments
;
The following automatic conversions were performed:

data item '_symmetry_cell_setting' value 'Monoclinic' was changed to
'monoclinic' in accordance with the
/home/saulius/struct/COD-crude-data/automatic-downloads/DataCite-retrospective/ACS/depositions/lib/dictionaries/cif_core.dic
dictionary named 'cif_core.dic' version 2.4.2 last updated on
2011-04-26.

Automatic conversion script
Id: cif_fix_values 6909 2019-04-08 15:41:33Z antanas 
;
_cod_original_sg_symbol_H-M P21/c
_cod_database_code 4516908

loop_
_symmetry_equiv_pos_as_xyz
'x, y, z'
'-x, y+1/2, -z+1/2'
'-x, -y, -z'
'x, -y-1/2, z-1/2'

loop_
_atom_site_label
_atom_site_type_symbol
_atom_site_fract_x
_atom_site_fract_y
_atom_site_fract_z
_atom_site_U_iso_or_equiv
_atom_site_adp_type
_atom_site_occupancy
_atom_site_symmetry_multiplicity
_atom_site_calc_flag
_atom_site_refinement_flags
Cl1 Cl 0.61099(7) -0.09223(8) 0.24640(7) 0.1013(3) Uani 1 1 d U
O2 O 0.92696(13) -0.14359(11) 0.51593(10) 0.0472(4) Uani 1 1 d U
O1 O 0.88467(13) -0.08428(11) 0.33642(11) 0.0468(4) Uani 1 1 d U
N2 N 0.95802(15) 0.17620(14) 0.05617(13) 0.0419(4) Uani 1 1 d U
N3 N 0.89778(16) 0.05981(14) 0.16702(16) 0.0474(4) Uani 1 1 d U
N4 N 1.0336(2) 0.21377(18) 0.25523(17) 0.0592(6) Uani 1 1 d U
C1 C 0.77065(16) -0.00415(15) 0.44436(15) 0.0365(4) Uani 1 1 d U
C7 C 0.86805(17) -0.08333(14) 0.43072(15) 0.0351(4) Uani 1 1 d U
C13 C 0.88042(17) 0.09377(16) -0.01553(17) 0.0401(4) Uani 1 1 d U
C12 C 0.84255(17) 0.01879(16) 0.05521(17) 0.0429(5) Uani 1 1 d U
C14 C 0.96823(19) 0.15242(16) 0.16541(16) 0.0425(5) Uani 1 1 d U
C6 C 0.79832(19) 0.06916(17) 0.53944(17) 0.0456(5) Uani 1 1 d U
H1 H 0.8759 0.0683 0.5928 0.055 Uiso 1 1 calc R
C8 C 0.84396(18) 0.07654(18) -0.13184(17) 0.0488(5) Uani 1 1 d U
H4 H 0.8694 0.1262 -0.1790 0.059 Uiso 1 1 calc R
O3 O 0.3996(2) 0.2012(2) 0.4338(2) 0.1069(8) Uani 1 1 d U
N1 N 0.5038(3) 0.2140(2) 0.4984(3) 0.0892(7) Uani 1 1 d U
C2 C 0.6540(2) -0.0017(2) 0.36629(18) 0.0539(5) Uani 1 1 d U
C4 C 0.5983(2) 0.1406(2) 0.4785(2) 0.0575(6) Uani 1 1 d U
C5 C 0.7130(2) 0.14354(19) 0.5566(2) 0.0567(6) Uani 1 1 d U
H2 H 0.7329 0.1942 0.6194 0.068 Uiso 1 1 calc R
C11 C 0.7656(2) -0.07402(19) 0.0109(2) 0.0590(6) Uani 1 1 d U
H7 H 0.7393 -0.1232 0.0578 0.071 Uiso 1 1 calc R
C9 C 0.7676(2) -0.0178(2) -0.1761(2) 0.0600(6) Uani 1 1 d U
H5 H 0.7417 -0.0324 -0.2546 0.072 Uiso 1 1 calc R
C3 C 0.5666(2) 0.0692(2) 0.3829(2) 0.0646(6) Uani 1 1 d U
H3 H 0.4882 0.0689 0.3310 0.078 Uiso 1 1 calc R
C10 C 0.7291(2) -0.0910(2) -0.1059(2) 0.0659(7) Uani 1 1 d U
H6 H 0.6772 -0.1532 -0.1384 0.079 Uiso 1 1 calc R
O4 O 0.5344(3) 0.2834(3) 0.5767(3) 0.1545(13) Uani 1 1 d U
H9 H 0.889(2) 0.028(2) 0.225(2) 0.069(7) Uiso 1 1 d .
H8 H 0.998(2) 0.2427(18) 0.0362(17) 0.058(6) Uiso 1 1 d .
H10 H 1.076(2) 0.267(2) 0.2439(19) 0.064(8) Uiso 1 1 d .
H11 H 1.050(2) 0.183(2) 0.327(2) 0.060(6) Uiso 1 1 d .

loop_
_atom_site_aniso_label
_atom_site_aniso_U_11
_atom_site_aniso_U_22
_atom_site_aniso_U_33
_atom_site_aniso_U_23
_atom_site_aniso_U_13
_atom_site_aniso_U_12
Cl1 0.0703(5) 0.1257(7) 0.0806(5) -0.0452(4) -0.0104(4) 0.0135(4)
O2 0.0625(9) 0.0492(8) 0.0336(7) 0.0090(6) 0.0210(7) 0.0233(7)
O1 0.0626(9) 0.0481(7) 0.0372(7) 0.0093(6) 0.0269(7) 0.0106(7)
N2 0.0542(10) 0.0395(8) 0.0367(8) 0.0055(7) 0.0216(8) -0.0087(8)
N3 0.0604(11) 0.0474(9) 0.0436(10) 0.0139(8) 0.0293(9) -0.0027(8)
N4 0.0935(16) 0.0522(11) 0.0368(11) 0.0006(9) 0.0282(11) -0.0141(11)
C1 0.0396(10) 0.0362(9) 0.0352(10) 0.0068(8) 0.0149(8) 0.0044(8)
C7 0.0412(10) 0.0331(9) 0.0334(10) 0.0036(7) 0.0158(8) 0.0012(8)
C13 0.0377(10) 0.0425(10) 0.0422(11) 0.0058(8) 0.0163(9) -0.0055(8)
C12 0.0420(11) 0.0444(10) 0.0471(11) 0.0110(8) 0.0212(9) -0.0025(8)
C14 0.0573(12) 0.0384(9) 0.0382(10) 0.0055(8) 0.0247(10) 0.0041(9)
C6 0.0420(11) 0.0535(11) 0.0418(11) -0.0005(9) 0.0150(9) 0.0085(9)
C8 0.0448(12) 0.0596(12) 0.0410(11) 0.0090(9) 0.0130(9) -0.0093(10)
O3 0.0660(13) 0.1134(16) 0.147(2) 0.0253(14) 0.0443(14) 0.0472(12)
N1 0.0798(18) 0.0879(17) 0.113(2) 0.0143(15) 0.0491(16) 0.0426(15)
C2 0.0497(12) 0.0572(12) 0.0487(12) 0.0001(10) 0.0087(10) 0.0095(10)
C4 0.0538(14) 0.0569(13) 0.0695(15) 0.0127(11) 0.0309(12) 0.0237(11)
C5 0.0632(14) 0.0566(12) 0.0563(13) -0.0054(10) 0.0280(12) 0.0143(11)
C11 0.0487(13) 0.0616(13) 0.0677(15) 0.0162(11) 0.0211(11) -0.0160(11)
C9 0.0500(13) 0.0737(15) 0.0486(12) -0.0003(11) 0.0066(10) -0.0153(12)
C3 0.0417(12) 0.0747(15) 0.0699(16) 0.0079(13) 0.0091(11) 0.0191(11)
C10 0.0524(14) 0.0662(14) 0.0722(17) 0.0018(12) 0.0122(12) -0.0243(11)
O4 0.121(2) 0.165(3) 0.181(3) -0.061(2) 0.056(2) 0.0640(19)

loop_
_atom_type_symbol
_atom_type_description
_atom_type_scat_dispersion_real
_atom_type_scat_dispersion_imag
_atom_type_scat_source
C C 0.0033 0.0016 'International Tables Vol C Tables 4.2.6.8 and 6.1.1.4'
H H 0.0000 0.0000 'International Tables Vol C Tables 4.2.6.8 and 6.1.1.4'
N N 0.0061 0.0033 'International Tables Vol C Tables 4.2.6.8 and 6.1.1.4'
O O 0.0106 0.0060 'International Tables Vol C Tables 4.2.6.8 and 6.1.1.4'
Cl Cl 0.1484 0.1585 'International Tables Vol C Tables 4.2.6.8 and 6.1.1.4'

loop_
_geom_angle_atom_site_label_1
_geom_angle_atom_site_label_2
_geom_angle_atom_site_label_3
_geom_angle
_geom_angle_site_symmetry_1
O1 O1 C7 0(10) 1
C14 N2 C13 108.86(15) .
C14 N3 C12 109.16(16) .
C6 C1 C2 118.20(17) .
C6 C1 C7 118.73(17) .
C2 C1 C7 123.06(17) .
O1 C7 O1 0.00(12) 1
O1 C7 O2 124.53(16) 1
O1 C7 O2 124.53(16) .
O1 C7 C1 118.43(15) 1
O1 C7 C1 118.43(15) .
O2 C7 C1 117.04(15) .
C8 C13 N2 132.00(16) .
C8 C13 C12 121.33(18) .
N2 C13 C12 106.64(16) .
C11 C12 N3 132.33(17) .
C11 C12 C13 121.41(19) .
N3 C12 C13 106.26(17) .
N4 C14 N3 125.99(18) .
N4 C14 N2 124.92(18) .
N3 C14 N2 109.04(18) .
C5 C6 C1 121.4(2) .
C13 C8 C9 117.16(18) .
O4 N1 O3 124.2(3) .
O4 N1 C4 117.7(3) .
O3 N1 C4 118.1(3) .
C3 C2 C1 121.5(2) .
C3 C2 Cl1 117.17(18) .
C1 C2 Cl1 121.24(16) .
C5 C4 C3 122.43(19) .
C5 C4 N1 119.3(2) .
C3 C4 N1 118.3(2) .
C4 C5 C6 118.2(2) .
C12 C11 C10 117.11(19) .
C8 C9 C10 121.3(2) .
C2 C3 C4 118.2(2) .
C11 C10 C9 121.7(2) .

loop_
_geom_bond_atom_site_label_1
_geom_bond_atom_site_label_2
_geom_bond_distance
_geom_bond_site_symmetry_2
Cl1 C2 1.733(2) .
O2 C7 1.251(2) .
O1 O1 0.000(6) 1
O1 C7 1.248(2) .
N2 C14 1.345(2) .
N2 C13 1.395(3) .
N3 C14 1.341(3) .
N3 C12 1.395(3) .
N4 C14 1.317(3) .
C1 C6 1.386(3) .
C1 C2 1.388(3) .
C1 C7 1.510(2) .
C7 O1 1.248(2) 1
C13 C8 1.371(3) .
C13 C12 1.397(2) .
C12 C11 1.375(3) .
C6 C5 1.381(3) .
C8 C9 1.384(3) .
O3 N1 1.227(3) .
N1 O4 1.204(4) .
N1 C4 1.475(3) .
C2 C3 1.375(3) .
C4 C5 1.372(3) .
C4 C3 1.376(3) .
C11 C10 1.376(3) .
C9 C10 1.384(3) .

loop_
_geom_hbond_atom_site_label_D
_geom_hbond_atom_site_label_H
_geom_hbond_atom_site_label_A
_geom_hbond_distance_DH
_geom_hbond_distance_HA
_geom_hbond_distance_DA
_geom_hbond_angle_DHA
_geom_hbond_site_symmetry_A
N4 H11 O2 0.91(3) 1.93(3) 2.827(2) 170(2) 3_756
N4 H10 O1 0.82(2) 2.09(3) 2.859(2) 156(2) 2_755
N2 H8 O1 0.96(2) 2.60(2) 3.298(2) 129.8(15) 2_755
N2 H8 O2 0.96(2) 1.80(2) 2.7590(19) 172.8(18) 2_755
N3 H9 O1 0.84(3) 1.88(3) 2.703(2) 163(2) 1
